data_7229459
loop_
_publ_author_name
'Antonangelo, A. R.'
'Westrup, K. C. M.'
'Burt, L. A.'
'Bezzu, C. Grazia'
'Malewschik, T.'
'Machado, G. S.'
'Nunes, F. S.'
'McKeown, N. B.'
'Nakagaki, S.'

_publ_section_title
;
 Synthesis, crystallographic characterization and homogeneous catalytic
 activity of novel unsymmetric porphyrins
;
_journal_issue 80
_journal_name_full 'RSC Adv.'
_journal_page_first 50610
_journal_paper_doi 10.1039/C7RA08734A
_journal_volume 7
_journal_year 2017
_chemical_formula_moiety '2(C H Cl3), C48 H28 F10 N4 O4'
_chemical_formula_sum 'C50 H30 Cl6 F10 N4 O4'
_chemical_formula_weight 1153.48
_chemical_name_systematic 'trans-5,15-bis(pentafluorophenyl)-10,20-bis(3,4-dimethoxyphenyl)porphyrin (P1)'
_space_group_crystal_system monoclinic
_space_group_IT_number 14
_space_group_name_Hall '-P 2ybc'
_space_group_name_H-M_alt 'P 1 21/c 1'
_symmetry_space_group_name_Hall '-P 2ybc'
_symmetry_space_group_name_H-M 'P 1 21/c 1'
_atom_sites_solution_hydrogens geom
_atom_sites_solution_primary direct
_audit_creation_date 2017-03-07
_audit_creation_method
;
Olex2 1.2
(compiled 2017.03.02 svn.r3394 for OlexSys, GUI svn.r5324)
;
_audit_update_record
;
2017-03-07 deposited with the CCDC.
2017-10-23 downloaded from the CCDC.
;
_cell_angle_alpha 90
_cell_angle_beta 109.177(18)
_cell_angle_gamma 90
_cell_formula_units_Z 2
_cell_length_a 13.948(3)
_cell_length_b 15.6771(17)
_cell_length_c 11.2006(16)
_cell_measurement_reflns_used 1482
_cell_measurement_temperature 100
_cell_measurement_theta_max 20.1630
_cell_measurement_theta_min 1.9540
_cell_volume 2313.3(7)
_computing_cell_refinement 'CrysAlisPro 1.171.38.41 (Rigaku OD, 2015)'
_computing_data_collection 'CrysAlisPro 1.171.38.41 (Rigaku OD, 2015)'
_computing_data_reduction 'CrysAlisPro 1.171.38.41 (Rigaku OD, 2015)'
_computing_molecular_graphics 'Olex2 (Dolomanov et al., 2009)'
_computing_publication_material 'Olex2 (Dolomanov et al., 2009)'
_computing_structure_refinement 'ShelXL (Sheldrick, 2015)'
_computing_structure_solution 'ShelXT (Sheldrick, 2015)'
_diffrn_ambient_temperature 100
_diffrn_detector 'hybrid pixel detector'
_diffrn_detector_area_resol_mean 0.172
_diffrn_detector_dtime '0.004 (microseconds)'
_diffrn_detector_type 'Dectris Pilatus M2'
_diffrn_measured_fraction_theta_full 0.969
_diffrn_measured_fraction_theta_max 0.969
_diffrn_measurement_details 'shutterless data collection'
_diffrn_measurement_device i19-FFD-air
_diffrn_measurement_device_details 'custom build fixed Chi diffractometer'
_diffrn_measurement_device_type 'i19-FFD-air (fixed Chi) Pilatus M2'
_diffrn_measurement_method 'omega and phi rotation'
_diffrn_orient_matrix_type 'CrysAlisPro convention (1999,Acta A55,543-557)'
_diffrn_orient_matrix_UB_11 0.0455982000
_diffrn_orient_matrix_UB_12 -0.0214890000
_diffrn_orient_matrix_UB_13 0.0205219000
_diffrn_orient_matrix_UB_21 -0.0257510000
_diffrn_orient_matrix_UB_22 -0.0382360000
_diffrn_orient_matrix_UB_23 -0.0088606000
_diffrn_orient_matrix_UB_31 0.0007536000
_diffrn_orient_matrix_UB_32 -0.0016462000
_diffrn_orient_matrix_UB_33 -0.0611203000
_diffrn_radiation_collimation '0.1 Pinhole'
_diffrn_radiation_monochromator 'double crystal Silicon 111'
_diffrn_radiation_probe x-ray
_diffrn_radiation_type Synchrotron
_diffrn_radiation_wavelength 0.6889
_diffrn_reflns_av_R_equivalents 0.0857
_diffrn_reflns_av_unetI/netI 0.0726
_diffrn_reflns_Laue_measured_fraction_full 0.969
_diffrn_reflns_Laue_measured_fraction_max 0.969
_diffrn_reflns_limit_h_max 13
_diffrn_reflns_limit_h_min -13
_diffrn_reflns_limit_k_max 15
_diffrn_reflns_limit_k_min -15
_diffrn_reflns_limit_l_max 10
_diffrn_reflns_limit_l_min -11
_diffrn_reflns_number 8341
_diffrn_reflns_point_group_measured_fraction_full 0.969
_diffrn_reflns_point_group_measured_fraction_max 0.969
_diffrn_reflns_theta_full 20.134
_diffrn_reflns_theta_max 20.134
_diffrn_reflns_theta_min 1.498
_diffrn_source 'Diamond Light Source Beamline I19'
_diffrn_source_type 'Undulator, I19, DLS, RAL'
_exptl_absorpt_coefficient_mu 0.430
_exptl_absorpt_correction_T_max 1.00000
_exptl_absorpt_correction_T_min 0.47130
_exptl_absorpt_correction_type multi-scan
_exptl_absorpt_process_details
;
CrysAlisPro 1.171.38.41 (Rigaku Oxford Diffraction, 2015)
Empirical absorption correction using spherical harmonics,
 implemented in SCALE3 ABSPACK scaling algorithm.
;
_exptl_crystal_colour 'clear brownish red'
_exptl_crystal_colour_lustre clear
_exptl_crystal_colour_modifier brownish
_exptl_crystal_colour_primary red
_exptl_crystal_density_diffrn 1.656
_exptl_crystal_description plate
_exptl_crystal_F_000 1164
_exptl_crystal_recrystallization_method 'Vapour diffussion of methanol into a chloroform solution'
_exptl_crystal_size_max 0.1
_exptl_crystal_size_mid 0.01
_exptl_crystal_size_min 0.01
_refine_diff_density_max 0.855
_refine_diff_density_min -0.822
_refine_diff_density_rms 0.242
_refine_ls_extinction_method none
_refine_ls_goodness_of_fit_ref 1.040
_refine_ls_hydrogen_treatment constr
_refine_ls_matrix_type full
_refine_ls_number_parameters 336
_refine_ls_number_reflns 2340
_refine_ls_number_restraints 84
_refine_ls_restrained_S_all 1.022
_refine_ls_R_factor_all 0.1160
_refine_ls_R_factor_gt 0.0725
_refine_ls_shift/su_max 0.000
_refine_ls_shift/su_mean 0.000
_refine_ls_structure_factor_coef Fsqd
_refine_ls_weighting_details 'w=1/[\s^2^(Fo^2^)+(0.1958P)^2^] where P=(Fo^2^+2Fc^2^)/3'
_refine_ls_weighting_scheme calc
_refine_ls_wR_factor_gt 0.1897
_refine_ls_wR_factor_ref 0.2565
_reflns_Friedel_coverage 0.000
_reflns_number_gt 1593
_reflns_number_total 2340
_reflns_threshold_expression 'I > 2\s(I)'
_cod_data_source_file c7ra08734a2.cif
_cod_data_source_block P1
_cod_original_cell_volume 2313.2(7)
_cod_database_code 7229459
_shelx_shelxl_version_number 2014/7
_shelx_space_group_comment
;
The symmetry employed for this shelxl refinement is uniquely defined
by the following loop, which should always be used as a source of
symmetry information in preference to the above space-group names.
They are only intended as comments.
;
_reflns_odcompleteness_completeness 96.06
_reflns_odcompleteness_iscentric 1
_reflns_odcompleteness_theta 20.13
_olex2_refinement_description
;
1. Fixed Uiso
 At 1.2 times of:
  All C(H) groups, All N(H) groups
 At 1.5 times of:
  All C(H,H,H) groups
2. Rigid bond restraints
 F1, F2, F3, F4, F5, O1, O2, N1, N2, C1, C2, C3, C4, C5, C6, C7, C8, C9, C11,
 C12, C13, C14, C15, C16, C17, C18, C19, C20, C21, C22, C23, C24
 with sigma for 1-2 distances of 0.01 and sigma for 1-3 distances of 0.01
 Cl1, Cl2, Cl3, C25
 with sigma for 1-2 distances of 0.01 and sigma for 1-3 distances of 0.01
3.a Ternary CH refined with riding coordinates:
 C25(H25)
3.b Aromatic/amide H refined with riding coordinates:
 N2(H2), C2(H2A), C3(H3), C12(H12), C15(H15), C17(H17), C18(H18), C20(H20)
3.c Idealised Me refined as rotating group:
 C23(H23A,H23B,H23C), C24(H24A,H24B,H24C)
;
_olex2_date_sample_completion 2016-02-24
_olex2_date_sample_data_collection 2016-02-24
_olex2_date_sample_submission 2016-02-24
_olex2_exptl_crystal_mounting_method Paratone
_olex2_submission_original_sample_id Ar2_2_0
_olex2_submission_special_instructions 'No special instructions were received'
_oxdiff_exptl_absorpt_empirical_details
;
Empirical correction (ABSPACK) includes:
- Absorption correction using spherical harmonics
- Frame scaling
;
_oxdiff_exptl_absorpt_empirical_full_max 4.164
_oxdiff_exptl_absorpt_empirical_full_min 0.585

loop_
_space_group_symop_operation_xyz
'x, y, z'
'-x, y+1/2, -z+1/2'
'-x, -y, -z'
'x, -y-1/2, z-1/2'

loop_
_atom_site_label
_atom_site_type_symbol
_atom_site_fract_x
_atom_site_fract_y
_atom_site_fract_z
_atom_site_U_iso_or_equiv
_atom_site_adp_type
_atom_site_occupancy
_atom_site_site_symmetry_order
_atom_site_calc_flag
_atom_site_refinement_flags_posn
_atom_site_refinement_flags_adp
Cl1 Cl 0.1859(2) 0.04729(15) 0.0110(2) 0.0604(9) Uani 1 1 d . U
Cl2 Cl 0.0732(2) -0.10955(16) 0.0097(2) 0.0611(9) Uani 1 1 d . U
Cl3 Cl 0.2838(2) -0.11540(15) 0.0143(2) 0.0562(9) Uani 1 1 d . U
F1 F 0.5988(4) 0.3614(3) 0.9976(4) 0.0421(13) Uani 1 1 d . U
F2 F 0.8528(4) 0.3678(3) 0.8020(4) 0.0446(13) Uani 1 1 d . U
F3 F 0.9895(4) 0.3103(3) 1.0176(4) 0.0485(14) Uani 1 1 d . U
F4 F 0.9333(4) 0.2797(3) 1.2235(4) 0.0463(14) Uani 1 1 d . U
F5 F 0.7375(4) 0.3051(3) 1.2131(4) 0.0466(14) Uani 1 1 d . U
O1 O 0.1330(5) 0.0040(3) 0.3099(5) 0.0448(16) Uani 1 1 d . U
O2 O 0.3231(4) 0.0021(3) 0.3260(5) 0.0415(15) Uani 1 1 d . U
N1 N 0.6229(5) 0.5405(4) 0.6505(6) 0.0383(18) Uani 1 1 d . U
N2 N 0.5044(5) 0.3808(4) 0.5824(6) 0.0390(18) Uani 1 1 d . U
H2 H 0.5038 0.4297 0.5436 0.047 Uiso 1 1 calc R .
C1 C 0.6669(7) 0.6214(5) 0.6671(7) 0.039(2) Uani 1 1 d . U
C2 C 0.7435(7) 0.6240(5) 0.7868(8) 0.043(2) Uani 1 1 d . U
H2A H 0.7853 0.6714 0.8232 0.051 Uiso 1 1 calc R .
C3 C 0.7461(7) 0.5443(5) 0.8409(7) 0.040(2) Uani 1 1 d . U
H3 H 0.7907 0.5274 0.9215 0.048 Uiso 1 1 calc R .
C4 C 0.6712(6) 0.4920(5) 0.7560(7) 0.038(2) Uani 1 1 d . U
C5 C 0.6485(6) 0.4074(5) 0.7766(7) 0.0339(19) Uani 1 1 d . U
C6 C 0.7215(6) 0.3674(5) 0.8934(8) 0.0359(19) Uani 1 1 d . U
C7 C 0.8207(7) 0.3518(5) 0.9034(7) 0.038(2) Uani 1 1 d . U
C8 C 0.6940(7) 0.3499(5) 0.9994(7) 0.036(2) Uani 1 1 d . U
C9 C 0.8931(7) 0.3224(5) 1.0107(8) 0.037(2) Uani 1 1 d . U
C10 C 0.8622(7) 0.3069(5) 1.1153(8) 0.039(2) Uani 1 1 d . .
C11 C 0.7647(7) 0.3186(5) 1.1096(8) 0.036(2) Uani 1 1 d . U
C12 C 0.5429(7) 0.2717(5) 0.7300(8) 0.041(2) Uani 1 1 d . U
H12 H 0.5754 0.2411 0.8057 0.049 Uiso 1 1 calc R .
C13 C 0.5706(7) 0.3574(5) 0.6953(7) 0.037(2) Uani 1 1 d . U
C14 C 0.4385(7) 0.3147(5) 0.5393(8) 0.036(2) Uani 1 1 d . U
C15 C 0.4625(7) 0.2463(5) 0.6326(7) 0.041(2) Uani 1 1 d . U
H15 H 0.4276 0.1935 0.6257 0.049 Uiso 1 1 calc R .
C16 C 0.3603(7) 0.3119(5) 0.4215(8) 0.041(2) Uani 1 1 d . U
C17 C 0.1957(7) 0.2323(5) 0.3779(7) 0.038(2) Uani 1 1 d . U
H17 H 0.1645 0.2845 0.3878 0.046 Uiso 1 1 calc R .
C18 C 0.1380(7) 0.1576(5) 0.3518(7) 0.039(2) Uani 1 1 d . U
H18 H 0.0686 0.1586 0.3462 0.046 Uiso 1 1 calc R .
C19 C 0.1829(7) 0.0820(5) 0.3342(8) 0.041(2) Uani 1 1 d . U
C20 C 0.3419(7) 0.1545(5) 0.3712(7) 0.039(2) Uani 1 1 d . U
H20 H 0.4115 0.1536 0.3772 0.047 Uiso 1 1 calc R .
C21 C 0.2847(7) 0.0798(5) 0.3443(7) 0.0370(19) Uani 1 1 d . U
C22 C 0.2965(7) 0.2316(5) 0.3895(7) 0.038(2) Uani 1 1 d . U
C23 C 0.0295(7) 0.0032(6) 0.3043(9) 0.049(2) Uani 1 1 d . U
H23A H -0.0088 0.0452 0.2421 0.073 Uiso 1 1 calc GR .
H23B H 0.0252 0.0175 0.3876 0.073 Uiso 1 1 calc GR .
H23C H 0.0008 -0.0537 0.2794 0.073 Uiso 1 1 calc GR .
C24 C 0.4209(7) 0.0004(5) 0.3098(9) 0.047(2) Uani 1 1 d . U
H24A H 0.4192 0.0352 0.2365 0.070 Uiso 1 1 calc GR .
H24B H 0.4385 -0.0585 0.2963 0.070 Uiso 1 1 calc GR .
H24C H 0.4719 0.0234 0.3857 0.070 Uiso 1 1 calc GR .
C25 C 0.1927(8) -0.0597(6) 0.0631(9) 0.057(3) Uani 1 1 d . U
H25 H 0.2164 -0.0594 0.1576 0.069 Uiso 1 1 calc R .

loop_
_atom_site_aniso_label
_atom_site_aniso_U_11
_atom_site_aniso_U_22
_atom_site_aniso_U_33
_atom_site_aniso_U_23
_atom_site_aniso_U_13
_atom_site_aniso_U_12
Cl1 0.095(2) 0.0266(15) 0.0616(17) 0.0081(11) 0.0293(14) 0.0018(12)
Cl2 0.089(2) 0.0341(15) 0.0597(17) 0.0036(11) 0.0239(14) -0.0015(13)
Cl3 0.093(2) 0.0338(15) 0.0460(15) 0.0005(10) 0.0288(13) 0.0055(12)
F1 0.062(3) 0.028(3) 0.037(3) 0.000(2) 0.017(2) 0.000(2)
F2 0.073(3) 0.029(3) 0.036(3) 0.001(2) 0.024(2) -0.002(2)
F3 0.059(3) 0.040(3) 0.046(3) 0.006(2) 0.017(2) 0.003(3)
F4 0.069(3) 0.032(3) 0.037(3) 0.007(2) 0.015(2) 0.003(2)
F5 0.072(3) 0.036(3) 0.036(3) 0.010(2) 0.023(2) 0.001(2)
O1 0.065(4) 0.018(3) 0.051(4) 0.001(3) 0.018(3) -0.003(3)
O2 0.068(4) 0.010(3) 0.047(3) -0.006(3) 0.019(3) -0.003(3)
N1 0.064(5) 0.022(4) 0.030(4) 0.003(3) 0.016(3) 0.004(3)
N2 0.065(5) 0.020(4) 0.033(4) 0.008(3) 0.018(3) 0.004(3)
C1 0.067(6) 0.016(4) 0.030(5) 0.001(4) 0.011(4) 0.004(4)
C2 0.066(6) 0.024(5) 0.034(5) -0.001(4) 0.012(4) -0.002(4)
C3 0.077(6) 0.022(5) 0.018(4) -0.001(3) 0.012(4) -0.002(4)
C4 0.067(6) 0.021(4) 0.026(5) -0.001(3) 0.016(4) 0.004(4)
C5 0.057(5) 0.022(4) 0.028(4) 0.001(3) 0.020(3) 0.006(3)
C6 0.052(5) 0.014(4) 0.040(4) 0.001(3) 0.013(3) -0.004(4)
C7 0.059(5) 0.024(5) 0.032(5) 0.000(4) 0.015(4) -0.005(4)
C8 0.056(5) 0.015(5) 0.038(4) -0.001(4) 0.017(4) 0.001(4)
C9 0.057(5) 0.018(5) 0.040(5) 0.002(4) 0.020(4) 0.000(4)
C10 0.063(7) 0.011(5) 0.033(5) 0.006(4) 0.003(5) 0.001(4)
C11 0.060(6) 0.016(5) 0.035(5) 0.003(3) 0.019(4) 0.000(4)
C12 0.065(6) 0.019(5) 0.037(5) 0.006(4) 0.016(4) 0.001(4)
C13 0.067(6) 0.015(4) 0.028(4) 0.002(3) 0.014(3) 0.005(4)
C14 0.068(6) 0.013(4) 0.030(4) -0.002(3) 0.018(3) -0.002(4)
C15 0.067(6) 0.017(4) 0.038(5) 0.002(4) 0.017(4) 0.002(4)
C16 0.056(5) 0.029(5) 0.039(5) -0.010(4) 0.016(4) -0.001(4)
C17 0.066(5) 0.027(4) 0.027(4) -0.005(4) 0.021(4) -0.004(4)
C18 0.070(6) 0.027(5) 0.023(4) -0.003(4) 0.022(4) -0.001(4)
C19 0.064(5) 0.020(4) 0.036(5) 0.000(4) 0.011(4) -0.001(4)
C20 0.062(5) 0.023(4) 0.027(4) 0.004(4) 0.008(4) 0.000(4)
C21 0.064(5) 0.017(4) 0.031(5) 0.002(4) 0.018(4) -0.001(4)
C22 0.061(5) 0.015(4) 0.032(5) 0.000(4) 0.007(4) -0.001(4)
C23 0.067(6) 0.024(5) 0.051(5) 0.003(4) 0.014(5) 0.000(4)
C24 0.069(6) 0.021(5) 0.054(6) -0.001(4) 0.024(5) 0.000(4)
C25 0.094(7) 0.023(5) 0.057(6) 0.001(4) 0.027(5) 0.008(5)

loop_
_atom_type_symbol
_atom_type_description
_atom_type_scat_dispersion_real
_atom_type_scat_dispersion_imag
_atom_type_scat_source
C C 0.0030 0.0010 'International Tables Vol C Tables 4.2.6.8 and 6.1.1.4'
H H 0.0000 0.0000 'International Tables Vol C Tables 4.2.6.8 and 6.1.1.4'
Cl Cl 0.1420 0.1510 'International Tables Vol C Tables 4.2.6.8 and 6.1.1.4'
F F 0.0170 0.0100 'International Tables Vol C Tables 4.2.6.8 and 6.1.1.4'
N N 0.0060 0.0030 'International Tables Vol C Tables 4.2.6.8 and 6.1.1.4'
O O 0.0110 0.0060 'International Tables Vol C Tables 4.2.6.8 and 6.1.1.4'

loop_
_geom_angle_atom_site_label_1
_geom_angle_atom_site_label_2
_geom_angle_atom_site_label_3
_geom_angle
_geom_angle_site_symmetry_1
_geom_angle_site_symmetry_3
C19 O1 C23 116.9(6) . .
C21 O2 C24 118.0(6) . .
C4 N1 C1 108.5(6) . .
C13 N2 H2 126.3 . .
C13 N2 C14 107.4(7) . .
C14 N2 H2 126.3 . .
N1 C1 C2 108.3(7) . .
N1 C1 C16 125.3(7) . 3_666
C16 C1 C2 126.4(8) 3_666 .
C1 C2 H2A 126.5 . .
C3 C2 C1 107.1(7) . .
C3 C2 H2A 126.5 . .
C2 C3 H3 125.7 . .
C2 C3 C4 108.6(7) . .
C4 C3 H3 125.7 . .
N1 C4 C3 107.5(7) . .
N1 C4 C5 126.1(7) . .
C5 C4 C3 126.4(7) . .
C4 C5 C6 114.4(7) . .
C4 C5 C13 126.2(7) . .
C13 C5 C6 119.2(7) . .
C7 C6 C5 121.4(7) . .
C7 C6 C8 116.7(8) . .
C8 C6 C5 121.8(8) . .
C6 C7 F2 119.6(7) . .
C9 C7 F2 116.1(8) . .
C9 C7 C6 124.3(8) . .
F1 C8 C6 120.9(7) . .
F1 C8 C11 118.3(8) . .
C6 C8 C11 120.8(9) . .
F3 C9 C7 122.5(8) . .
F3 C9 C10 120.6(7) . .
C7 C9 C10 116.9(9) . .
F4 C10 C9 117.9(8) . .
C11 C10 F4 120.8(8) . .
C11 C10 C9 121.3(8) . .
F5 C11 C8 119.9(8) . .
F5 C11 C10 120.0(8) . .
C10 C11 C8 119.9(8) . .
C13 C12 H12 127.0 . .
C15 C12 H12 127.0 . .
C15 C12 C13 106.0(7) . .
N2 C13 C5 126.9(7) . .
N2 C13 C12 109.6(7) . .
C5 C13 C12 123.2(7) . .
N2 C14 C15 109.6(7) . .
N2 C14 C16 125.4(7) . .
C16 C14 C15 124.9(8) . .
C12 C15 C14 107.4(7) . .
C12 C15 H15 126.3 . .
C14 C15 H15 126.3 . .
C1 C16 C14 125.7(8) 3_666 .
C1 C16 C22 116.7(7) 3_666 .
C14 C16 C22 117.5(7) . .
C18 C17 H17 119.5 . .
C22 C17 H17 119.5 . .
C22 C17 C18 121.1(8) . .
C17 C18 H18 120.3 . .
C19 C18 C17 119.4(9) . .
C19 C18 H18 120.3 . .
C18 C19 O1 124.1(8) . .
C18 C19 C21 120.5(8) . .
C21 C19 O1 115.4(7) . .
C21 C20 H20 120.1 . .
C21 C20 C22 119.9(9) . .
C22 C20 H20 120.1 . .
O2 C21 C19 116.7(7) . .
O2 C21 C20 123.6(8) . .
C19 C21 C20 119.7(8) . .
C17 C22 C16 121.4(8) . .
C17 C22 C20 119.3(8) . .
C20 C22 C16 119.3(8) . .
O1 C23 H23A 109.5 . .
O1 C23 H23B 109.5 . .
O1 C23 H23C 109.5 . .
H23A C23 H23B 109.5 . .
H23A C23 H23C 109.5 . .
H23B C23 H23C 109.5 . .
O2 C24 H24A 109.5 . .
O2 C24 H24B 109.5 . .
O2 C24 H24C 109.5 . .
H24A C24 H24B 109.5 . .
H24A C24 H24C 109.5 . .
H24B C24 H24C 109.5 . .
Cl1 C25 Cl3 109.4(6) . .
Cl1 C25 H25 108.0 . .
Cl2 C25 Cl1 111.5(5) . .
Cl2 C25 Cl3 111.9(5) . .
Cl2 C25 H25 108.0 . .
Cl3 C25 H25 108.0 . .

loop_
_geom_bond_atom_site_label_1
_geom_bond_atom_site_label_2
_geom_bond_distance
_geom_bond_site_symmetry_2
Cl1 C25 1.768(9) .
Cl2 C25 1.758(11) .
Cl3 C25 1.770(11) .
F1 C8 1.333(10) .
F2 C7 1.373(10) .
F3 C9 1.335(10) .
F4 C10 1.358(10) .
F5 C11 1.350(10) .
O1 C19 1.389(10) .
O1 C23 1.425(11) .
O2 C21 1.374(10) .
O2 C24 1.434(10) .
N1 C1 1.395(10) .
N1 C4 1.380(10) .
N2 H2 0.8800 .
N2 C13 1.349(11) .
N2 C14 1.363(11) .
C1 C2 1.414(11) .
C1 C16 1.405(12) 3_666
C2 H2A 0.9500 .
C2 C3 1.383(12) .
C3 H3 0.9500 .
C3 C4 1.420(12) .
C4 C5 1.400(12) .
C5 C6 1.506(11) .
C5 C13 1.406(12) .
C6 C7 1.373(12) .
C6 C8 1.390(12) .
C7 C9 1.370(12) .
C8 C11 1.392(12) .
C9 C10 1.396(13) .
C10 C11 1.353(12) .
C12 H12 0.9500 .
C12 C13 1.485(12) .
C12 C15 1.343(12) .
C14 C15 1.458(12) .
C14 C16 1.410(12) .
C15 H15 0.9500 .
C16 C1 1.405(12) 3_666
C16 C22 1.515(12) .
C17 H17 0.9500 .
C17 C18 1.397(12) .
C17 C22 1.369(13) .
C18 H18 0.9500 .
C18 C19 1.385(12) .
C19 C21 1.386(12) .
C20 H20 0.9500 .
C20 C21 1.394(12) .
C20 C22 1.410(12) .
C23 H23A 0.9800 .
C23 H23B 0.9800 .
C23 H23C 0.9800 .
C24 H24A 0.9800 .
C24 H24B 0.9800 .
C24 H24C 0.9800 .
C25 H25 1.0000 .

loop_
_geom_torsion_atom_site_label_1
_geom_torsion_atom_site_label_2
_geom_torsion_atom_site_label_3
_geom_torsion_atom_site_label_4
_geom_torsion
_geom_torsion_site_symmetry_1
_geom_torsion_site_symmetry_4
F1 C8 C11 F5 -3.5(11) . .
F1 C8 C11 C10 -179.4(7) . .
F2 C7 C9 F3 0.4(11) . .
F2 C7 C9 C10 179.1(7) . .
F3 C9 C10 F4 0.3(11) . .
F3 C9 C10 C11 -179.8(7) . .
F4 C10 C11 F5 1.5(11) . .
F4 C10 C11 C8 177.4(7) . .
O1 C19 C21 O2 1.7(10) . .
O1 C19 C21 C20 -178.7(7) . .
N1 C1 C2 C3 0.8(10) . .
N1 C4 C5 C6 173.3(8) . .
N1 C4 C5 C13 -1.9(14) . .
N2 C14 C15 C12 -0.5(10) . .
N2 C14 C16 C1 -4.5(15) . 3_666
N2 C14 C16 C22 178.5(8) . .
C1 N1 C4 C3 0.8(9) . .
C1 N1 C4 C5 179.3(8) . .
C1 C2 C3 C4 -0.3(11) . .
C1 C16 C22 C17 -63.7(11) 3_666 .
C1 C16 C22 C20 116.2(9) 3_666 .
C2 C3 C4 N1 -0.3(10) . .
C2 C3 C4 C5 -178.8(8) . .
C3 C4 C5 C6 -8.5(13) . .
C3 C4 C5 C13 176.2(9) . .
C4 N1 C1 C2 -1.0(9) . .
C4 N1 C1 C16 178.4(9) . 3_666
C4 C5 C6 C7 -66.5(10) . .
C4 C5 C6 C8 108.9(9) . .
C4 C5 C13 N2 0.9(15) . .
C4 C5 C13 C12 -172.4(8) . .
C5 C6 C7 F2 -4.3(11) . .
C5 C6 C7 C9 174.2(7) . .
C5 C6 C8 F1 5.7(12) . .
C5 C6 C8 C11 -175.2(7) . .
C6 C5 C13 N2 -174.1(8) . .
C6 C5 C13 C12 12.6(13) . .
C6 C7 C9 F3 -178.1(7) . .
C6 C7 C9 C10 0.6(12) . .
C6 C8 C11 F5 177.4(7) . .
C6 C8 C11 C10 1.6(12) . .
C7 C6 C8 F1 -178.7(7) . .
C7 C6 C8 C11 0.4(12) . .
C7 C9 C10 F4 -178.4(7) . .
C7 C9 C10 C11 1.5(12) . .
C8 C6 C7 F2 -180.0(7) . .
C8 C6 C7 C9 -1.5(12) . .
C9 C10 C11 F5 -178.4(7) . .
C9 C10 C11 C8 -2.6(12) . .
C13 N2 C14 C15 1.9(9) . .
C13 N2 C14 C16 -176.8(8) . .
C13 C5 C6 C7 109.1(9) . .
C13 C5 C6 C8 -75.5(10) . .
C13 C12 C15 C14 -1.0(10) . .
C14 N2 C13 C5 -176.6(9) . .
C14 N2 C13 C12 -2.5(9) . .
C14 C16 C22 C17 113.6(9) . .
C14 C16 C22 C20 -66.4(10) . .
C15 C12 C13 N2 2.2(10) . .
C15 C12 C13 C5 176.5(8) . .
C15 C14 C16 C1 176.9(8) . 3_666
C15 C14 C16 C22 -0.1(13) . .
C16 C1 C2 C3 -178.6(9) 3_666 .
C16 C14 C15 C12 178.3(8) . .
C17 C18 C19 O1 178.9(7) . .
C17 C18 C19 C21 1.1(11) . .
C18 C17 C22 C16 -178.2(7) . .
C18 C17 C22 C20 1.8(11) . .
C18 C19 C21 O2 179.7(7) . .
C18 C19 C21 C20 -0.7(12) . .
C21 C20 C22 C16 178.6(7) . .
C21 C20 C22 C17 -1.4(11) . .
C22 C17 C18 C19 -1.7(11) . .
C22 C20 C21 O2 -179.6(7) . .
C22 C20 C21 C19 0.8(11) . .
C23 O1 C19 C18 -0.5(11) . .
C23 O1 C19 C21 177.4(7) . .
C24 O2 C21 C19 167.4(7) . .
C24 O2 C21 C20 -12.2(10) . .
